data_4026138
loop_
_publ_author_name
'Ana L\'opez-P\'erez'
'Marwin Segler'
'Javier Adrio'
'Juan C. Carretero'

_publ_section_title
;
 Silver-Catalyzed 1,3-Dipolar Cycloaddition of Azomethine Ylides with
 \b-Boryl Acrylates
;
_journal_name_full 'Journal of Organic Chemistry'
_journal_page_first 1945
_journal_page_last 1948
_journal_paper_doi 10.1021/jo1024915
_journal_volume 76
_journal_year 2011
_chemical_formula_sum 'C24 H24 B N3 O4'
_chemical_formula_weight 429.27
_chemical_name_systematic
; 
 ? 
;
_space_group_IT_number 2
_symmetry_cell_setting triclinic
_symmetry_space_group_name_Hall '-P 1'
_symmetry_space_group_name_H-M 'P -1'
_atom_sites_solution_hydrogens geom
_atom_sites_solution_primary direct
_atom_sites_solution_secondary difmap
_audit_creation_method SHELXL-97
_cell_angle_alpha 83.967(5)
_cell_angle_beta 86.968(6)
_cell_angle_gamma 86.500(5)
_cell_formula_units_Z 2
_cell_length_a 5.4777(4)
_cell_length_b 12.6442(10)
_cell_length_c 15.1084(13)
_cell_measurement_temperature 100(2)
_cell_volume 1037.55(14)
_computing_cell_refinement 'Bruker SMART'
_computing_data_collection 'Bruker SMART'
_computing_data_reduction 'Bruker SAINT'
_computing_molecular_graphics 'Bruker SHELXTL'
_computing_publication_material 'Bruker SHELXTL'
_computing_structure_refinement 'SHELXL-97 (Sheldrick, 1997)'
_computing_structure_solution 'SHELXS-97 (Sheldrick, 1990)'
_diffrn_ambient_temperature 100(2)
_diffrn_measured_fraction_theta_full 0.917
_diffrn_measured_fraction_theta_max 0.917
_diffrn_measurement_device_type 'CCD area detector'
_diffrn_measurement_method 'phi and omega scans'
_diffrn_radiation_monochromator graphite
_diffrn_radiation_source 'fine-focus sealed tube'
_diffrn_radiation_type CuK\a
_diffrn_radiation_wavelength 1.54178
_diffrn_reflns_av_R_equivalents 0.0447
_diffrn_reflns_av_sigmaI/netI 0.0616
_diffrn_reflns_limit_h_max 6
_diffrn_reflns_limit_h_min -6
_diffrn_reflns_limit_k_max 14
_diffrn_reflns_limit_k_min -13
_diffrn_reflns_limit_l_max 18
_diffrn_reflns_limit_l_min -18
_diffrn_reflns_number 6714
_diffrn_reflns_theta_full 68.27
_diffrn_reflns_theta_max 68.27
_diffrn_reflns_theta_min 2.94
_exptl_absorpt_coefficient_mu 0.761
_exptl_absorpt_correction_type multi-scan
_exptl_crystal_colour colourless
_exptl_crystal_density_diffrn 1.374
_exptl_crystal_density_meas 0
_exptl_crystal_description block
_exptl_crystal_F_000 452
_exptl_crystal_size_max 0.22
_exptl_crystal_size_mid 0.10
_exptl_crystal_size_min 0.08
_refine_diff_density_max 0.726
_refine_diff_density_min -0.384
_refine_diff_density_rms 0.111
_refine_ls_extinction_method none
_refine_ls_goodness_of_fit_ref 1.066
_refine_ls_hydrogen_treatment mixed
_refine_ls_matrix_type full
_refine_ls_number_parameters 359
_refine_ls_number_reflns 3495
_refine_ls_number_restraints 0
_refine_ls_restrained_S_all 1.066
_refine_ls_R_factor_all 0.1112
_refine_ls_R_factor_gt 0.0953
_refine_ls_shift/su_max 0.000
_refine_ls_shift/su_mean 0.000
_refine_ls_structure_factor_coef Fsqd
_refine_ls_weighting_details 'calc w=1/[\s^2^(Fo^2^)+(0.1827P)^2^+1.7659P] where P=(Fo^2^+2Fc^2^)/3'
_refine_ls_weighting_scheme calc
_refine_ls_wR_factor_gt 0.2780
_refine_ls_wR_factor_ref 0.2907
_reflns_number_gt 2723
_reflns_number_total 3495
_reflns_threshold_expression >2sigma(I)
_cod_data_source_file jo1024915.cif
_cod_data_source_block datos_m
_cod_database_code 4026138
_cod_database_fobs_code 4026138

loop_
_symmetry_equiv_pos_as_xyz
'x, y, z'
'-x, -y, -z'

loop_
_atom_site_label
_atom_site_type_symbol
_atom_site_fract_x
_atom_site_fract_y
_atom_site_fract_z
_atom_site_U_iso_or_equiv
_atom_site_adp_type
_atom_site_occupancy
_atom_site_symmetry_multiplicity
_atom_site_calc_flag
_atom_site_refinement_flags
B1 B 0.8488(9) 0.8892(4) 0.2117(3) 0.0234(10) Uani 1 1 d .
C1 C 0.5136(8) 0.8683(3) 0.1125(3) 0.0256(9) Uani 1 1 d .
C2 C 0.3300(8) 0.9113(4) 0.0590(3) 0.0275(9) Uani 1 1 d .
C3 C 0.1921(9) 0.8450(4) 0.0147(3) 0.0328(10) Uani 1 1 d .
C4 C 0.2337(9) 0.7375(4) 0.0244(3) 0.0339(10) Uani 1 1 d .
C5 C 0.4202(9) 0.6898(4) 0.0786(3) 0.0298(10) Uani 1 1 d .
C6 C 0.5638(8) 0.7562(3) 0.1223(2) 0.0255(9) Uani 1 1 d .
C7 C 0.7569(8) 0.7098(3) 0.1753(3) 0.0254(9) Uani 1 1 d .
C8 C 0.8047(9) 0.6009(3) 0.1834(3) 0.0314(10) Uani 1 1 d .
C9 C 0.6602(10) 0.5361(4) 0.1410(3) 0.0379(11) Uani 1 1 d .
C10 C 0.4714(10) 0.5785(4) 0.0904(3) 0.0349(11) Uani 1 1 d .
C11 C 1.0156(7) 0.9614(3) 0.2598(2) 0.0221(8) Uani 1 1 d .
C12 C 1.0449(8) 0.9282(3) 0.3619(3) 0.0252(9) Uani 1 1 d .
C13 C 0.8850(8) 1.1005(3) 0.3560(3) 0.0236(9) Uani 1 1 d .
C14 C 0.9387(7) 1.0811(3) 0.2554(2) 0.0230(9) Uani 1 1 d .
H14 H 0.7868 1.0968 0.2213 0.028 Uiso 1 1 calc .
C15 C 1.2655(8) 0.8556(3) 0.3838(3) 0.0274(9) Uani 1 1 d .
C16 C 1.4327(10) 0.6788(4) 0.3839(3) 0.0387(11) Uani 1 1 d .
H16A H 1.5924 0.7061 0.3642 0.058 Uiso 1 1 calc R
H16B H 1.4098 0.6140 0.3557 0.058 Uiso 1 1 calc R
H16C H 1.4257 0.6624 0.4488 0.058 Uiso 1 1 calc R
C17 C 1.1369(8) 1.1497(3) 0.2159(3) 0.0257(9) Uani 1 1 d .
C18 C 1.2261(10) 1.3184(4) 0.1436(4) 0.0426(12) Uani 1 1 d .
H18A H 1.2926 1.3468 0.1946 0.064 Uiso 1 1 calc R
H18B H 1.1467 1.3767 0.1056 0.064 Uiso 1 1 calc R
H18C H 1.3592 1.2839 0.1092 0.064 Uiso 1 1 calc R
C19 C 0.8957(8) 1.2141(3) 0.3753(2) 0.0240(9) Uani 1 1 d .
C20 C 1.0833(9) 1.2506(4) 0.4199(3) 0.0329(10) Uani 1 1 d .
C21 C 1.0889(9) 1.3572(4) 0.4321(3) 0.0345(10) Uani 1 1 d .
C22 C 0.9075(10) 1.4292(4) 0.4008(3) 0.0346(11) Uani 1 1 d .
C23 C 0.7166(9) 1.3941(3) 0.3575(3) 0.0327(10) Uani 1 1 d .
C24 C 0.7103(9) 1.2873(3) 0.3454(3) 0.0283(9) Uani 1 1 d .
N1 N 0.6555(7) 0.9311(3) 0.1573(2) 0.0241(8) Uani 1 1 d .
N2 N 0.8904(7) 0.7777(3) 0.2185(2) 0.0261(8) Uani 1 1 d .
N3 N 1.0605(8) 1.0269(3) 0.4018(3) 0.0319(9) Uani 1 1 d .
O1 O 1.4421(6) 0.8784(3) 0.4196(2) 0.0404(9) Uani 1 1 d .
O2 O 1.2429(6) 0.7577(2) 0.3589(2) 0.0357(8) Uani 1 1 d .
O3 O 1.3531(6) 1.1292(3) 0.2209(3) 0.0540(11) Uani 1 1 d .
O4 O 1.0493(6) 1.2417(2) 0.17498(19) 0.0324(8) Uani 1 1 d .
H1 H 0.610(11) 1.003(5) 0.148(4) 0.043(15) Uiso 1 1 d .
H2 H 0.287(9) 0.992(4) 0.056(3) 0.023(11) Uiso 1 1 d .
H2A H 1.021(12) 0.748(5) 0.245(4) 0.051(17) Uiso 1 1 d .
H3 H 0.038(12) 0.872(4) -0.019(4) 0.045(15) Uiso 1 1 d .
H3A H 1.10(2) 1.020(11) 0.448(9) 0.18(6) Uiso 1 1 d .
H4 H 0.143(11) 0.690(4) -0.009(4) 0.043(15) Uiso 1 1 d .
H8 H 0.949(10) 0.574(4) 0.217(3) 0.035(13) Uiso 1 1 d .
H9 H 0.699(11) 0.459(5) 0.148(4) 0.042(14) Uiso 1 1 d .
H10 H 0.378(10) 0.536(4) 0.060(3) 0.031(13) Uiso 1 1 d .
H11 H 1.194(10) 0.953(4) 0.235(3) 0.031(12) Uiso 1 1 d .
H12 H 0.907(8) 0.888(3) 0.386(3) 0.012(9) Uiso 1 1 d .
H13 H 0.713(8) 1.080(3) 0.369(3) 0.014(9) Uiso 1 1 d .
H20 H 1.220(10) 1.198(4) 0.442(3) 0.030(12) Uiso 1 1 d .
H21 H 1.197(11) 1.377(4) 0.468(4) 0.040(15) Uiso 1 1 d .
H22 H 0.918(10) 1.503(5) 0.408(4) 0.041(14) Uiso 1 1 d .
H23 H 0.589(12) 1.447(5) 0.331(4) 0.057(18) Uiso 1 1 d .
H24 H 0.582(11) 1.264(4) 0.315(4) 0.038(14) Uiso 1 1 d .

loop_
_atom_site_aniso_label
_atom_site_aniso_U_11
_atom_site_aniso_U_22
_atom_site_aniso_U_33
_atom_site_aniso_U_23
_atom_site_aniso_U_13
_atom_site_aniso_U_12
B1 0.025(2) 0.022(2) 0.022(2) -0.0023(16) 0.0022(18) 0.0009(18)
C1 0.027(2) 0.028(2) 0.0222(18) -0.0030(15) 0.0024(16) -0.0089(17)
C2 0.025(2) 0.032(2) 0.0246(19) -0.0016(16) 0.0033(16) -0.0008(17)
C3 0.029(2) 0.044(3) 0.027(2) -0.0058(17) -0.0012(18) -0.0031(19)
C4 0.031(2) 0.046(3) 0.027(2) -0.0081(18) 0.0011(18) -0.015(2)
C5 0.034(2) 0.034(2) 0.0229(19) -0.0070(16) 0.0062(17) -0.0116(19)
C6 0.028(2) 0.028(2) 0.0214(18) -0.0031(15) 0.0044(16) -0.0086(17)
C7 0.032(2) 0.023(2) 0.0226(18) -0.0044(14) 0.0041(16) -0.0065(17)
C8 0.031(2) 0.026(2) 0.036(2) -0.0017(17) 0.0005(19) -0.0020(18)
C9 0.052(3) 0.022(2) 0.040(2) -0.0082(17) 0.004(2) -0.004(2)
C10 0.043(3) 0.031(2) 0.033(2) -0.0106(18) 0.001(2) -0.014(2)
C11 0.020(2) 0.022(2) 0.0236(19) -0.0030(14) 0.0026(15) 0.0032(15)
C12 0.028(2) 0.024(2) 0.0241(19) -0.0041(15) -0.0025(16) 0.0002(17)
C13 0.023(2) 0.024(2) 0.0242(19) -0.0038(14) -0.0002(16) -0.0016(16)
C14 0.022(2) 0.023(2) 0.0245(19) -0.0048(14) -0.0025(15) -0.0006(15)
C15 0.032(2) 0.026(2) 0.0242(19) -0.0005(15) -0.0014(17) -0.0011(17)
C16 0.041(3) 0.028(2) 0.045(3) 0.0000(19) -0.005(2) 0.015(2)
C17 0.028(2) 0.023(2) 0.029(2) -0.0106(15) -0.0051(17) 0.0021(16)
C18 0.036(3) 0.041(3) 0.049(3) 0.010(2) -0.003(2) -0.019(2)
C19 0.024(2) 0.027(2) 0.0213(17) -0.0038(14) 0.0041(15) -0.0020(16)
C20 0.031(2) 0.033(2) 0.036(2) -0.0100(18) -0.0087(19) 0.0069(19)
C21 0.034(3) 0.036(3) 0.036(2) -0.0121(18) -0.004(2) -0.0047(19)
C22 0.047(3) 0.023(2) 0.035(2) -0.0076(17) 0.002(2) -0.0055(19)
C23 0.035(3) 0.024(2) 0.038(2) -0.0004(17) -0.0032(19) 0.0037(18)
C24 0.030(2) 0.026(2) 0.028(2) -0.0013(16) -0.0037(17) 0.0000(17)
N1 0.0259(19) 0.0185(18) 0.0280(17) -0.0035(13) -0.0017(14) -0.0003(14)
N2 0.030(2) 0.0197(18) 0.0293(17) -0.0031(13) -0.0067(15) -0.0021(14)
N3 0.039(2) 0.0262(19) 0.0305(19) -0.0080(14) -0.0096(16) 0.0108(16)
O1 0.0261(17) 0.0323(18) 0.063(2) -0.0034(15) -0.0132(16) 0.0008(13)
O2 0.0390(19) 0.0253(16) 0.0436(17) -0.0070(12) -0.0156(14) 0.0092(13)
O3 0.0170(17) 0.0269(18) 0.118(3) -0.0086(18) -0.0013(19) 0.0005(13)
O4 0.0281(17) 0.0354(17) 0.0320(15) 0.0104(12) -0.0061(12) -0.0087(13)

loop_
_atom_type_symbol
_atom_type_description
_atom_type_scat_dispersion_real
_atom_type_scat_dispersion_imag
_atom_type_scat_source
C C 0.0181 0.0091 'International Tables Vol C Tables 4.2.6.8 and 6.1.1.4'
H H 0.0000 0.0000 'International Tables Vol C Tables 4.2.6.8 and 6.1.1.4'
B B 0.0090 0.0039 'International Tables Vol C Tables 4.2.6.8 and 6.1.1.4'
N N 0.0311 0.0180 'International Tables Vol C Tables 4.2.6.8 and 6.1.1.4'
O O 0.0492 0.0322 'International Tables Vol C Tables 4.2.6.8 and 6.1.1.4'

loop_
_geom_angle_atom_site_label_1
_geom_angle_atom_site_label_2
_geom_angle_atom_site_label_3
_geom_angle
N2 B1 N1 115.6(4)
N2 B1 C11 121.2(4)
N1 B1 C11 123.2(4)
C2 C1 N1 122.2(4)
C2 C1 C6 119.5(4)
N1 C1 C6 118.3(4)
C1 C2 C3 120.2(4)
C1 C2 H2 119(3)
C3 C2 H2 120(3)
C4 C3 C2 121.3(4)
C4 C3 H3 115(3)
C2 C3 H3 123(3)
C3 C4 C5 120.4(4)
C3 C4 H4 122(3)
C5 C4 H4 118(3)
C4 C5 C10 122.6(4)
C4 C5 C6 118.8(4)
C10 C5 C6 118.7(4)
C5 C6 C1 119.7(4)
C5 C6 C7 119.6(4)
C1 C6 C7 120.7(4)
C8 C7 N2 122.3(4)
C8 C7 C6 119.9(4)
N2 C7 C6 117.7(4)
C7 C8 C9 120.0(4)
C7 C8 H8 117(3)
C9 C8 H8 123(3)
C10 C9 C8 121.3(4)
C10 C9 H9 121(3)
C8 C9 H9 118(3)
C9 C10 C5 120.4(4)
C9 C10 H10 122(3)
C5 C10 H10 117(3)
C14 C11 C12 103.6(3)
C14 C11 B1 116.7(3)
C12 C11 B1 115.4(3)
C14 C11 H11 109(3)
C12 C11 H11 101(3)
B1 C11 H11 110(3)
N3 C12 C15 109.6(3)
N3 C12 C11 105.7(3)
C15 C12 C11 114.7(3)
N3 C12 H12 113(2)
C15 C12 H12 104(2)
C11 C12 H12 109(2)
N3 C13 C19 114.6(3)
N3 C13 C14 102.9(3)
C19 C13 C14 114.8(3)
N3 C13 H13 113(2)
C19 C13 H13 107(2)
C14 C13 H13 104(2)
C17 C14 C11 112.5(3)
C17 C14 C13 109.7(3)
C11 C14 C13 103.5(3)
C17 C14 H14 110.3
C11 C14 H14 110.3
C13 C14 H14 110.3
O1 C15 O2 122.3(4)
O1 C15 C12 126.1(4)
O2 C15 C12 111.7(4)
O2 C16 H16A 109.5
O2 C16 H16B 109.5
H16A C16 H16B 109.5
O2 C16 H16C 109.5
H16A C16 H16C 109.5
H16B C16 H16C 109.5
O3 C17 O4 121.5(4)
O3 C17 C14 126.0(4)
O4 C17 C14 112.4(4)
O4 C18 H18A 109.5
O4 C18 H18B 109.5
H18A C18 H18B 109.5
O4 C18 H18C 109.5
H18A C18 H18C 109.5
H18B C18 H18C 109.5
C20 C19 C24 118.1(4)
C20 C19 C13 123.4(4)
C24 C19 C13 118.4(4)
C21 C20 C19 120.8(4)
C21 C20 H20 120(3)
C19 C20 H20 119(3)
C22 C21 C20 120.7(4)
C22 C21 H21 120(4)
C20 C21 H21 119(4)
C21 C22 C23 119.4(4)
C21 C22 H22 119(3)
C23 C22 H22 121(3)
C22 C23 C24 120.0(4)
C22 C23 H23 120(4)
C24 C23 H23 120(4)
C23 C24 C19 121.0(4)
C23 C24 H24 120(3)
C19 C24 H24 119(3)
C1 N1 B1 123.5(4)
C1 N1 H1 113(3)
B1 N1 H1 124(3)
C7 N2 B1 124.2(4)
C7 N2 H2A 116(4)
B1 N2 H2A 119(4)
C13 N3 C12 104.5(3)
C13 N3 H3A 133(10)
C12 N3 H3A 115(10)
C15 O2 C16 116.5(4)
C17 O4 C18 116.5(4)

loop_
_geom_bond_atom_site_label_1
_geom_bond_atom_site_label_2
_geom_bond_distance
B1 N2 1.409(6)
B1 N1 1.417(6)
B1 C11 1.584(6)
C1 C2 1.374(6)
C1 N1 1.393(5)
C1 C6 1.421(6)
C2 C3 1.403(6)
C2 H2 1.03(5)
C3 C4 1.358(7)
C3 H3 1.03(6)
C4 C5 1.409(7)
C4 H4 1.00(6)
C5 C10 1.413(7)
C5 C6 1.418(6)
C6 C7 1.421(6)
C7 C8 1.379(6)
C7 N2 1.394(5)
C8 C9 1.397(7)
C8 H8 0.98(5)
C9 C10 1.368(7)
C9 H9 0.98(6)
C10 H10 0.94(5)
C11 C14 1.541(5)
C11 C12 1.570(5)
C11 H11 1.03(5)
C12 N3 1.450(5)
C12 C15 1.502(6)
C12 H12 0.97(4)
C13 N3 1.447(5)
C13 C19 1.501(6)
C13 C14 1.575(5)
C13 H13 1.00(5)
C14 C17 1.491(6)
C14 H14 1.0000
C15 O1 1.197(5)
C15 O2 1.346(5)
C16 O2 1.433(5)
C16 H16A 0.9800
C16 H16B 0.9800
C16 H16C 0.9800
C17 O3 1.201(5)
C17 O4 1.334(5)
C18 O4 1.440(5)
C18 H18A 0.9800
C18 H18B 0.9800
C18 H18C 0.9800
C19 C20 1.385(6)
C19 C24 1.392(6)
C20 C21 1.381(7)
C20 H20 1.02(5)
C21 C22 1.374(7)
C21 H21 0.88(6)
C22 C23 1.382(7)
C22 H22 0.96(6)
C23 C24 1.384(6)
C23 H23 1.00(7)
C24 H24 0.94(6)
N1 H1 0.92(6)
N2 H2A 0.88(7)
N3 H3A 0.74(13)

loop_
_geom_hbond_atom_site_label_D
_geom_hbond_atom_site_label_H
_geom_hbond_atom_site_label_A
_geom_hbond_distance_DH
_geom_hbond_distance_HA
_geom_hbond_distance_DA
_geom_hbond_angle_DHA
_geom_hbond_site_symmetry_A
N3 H3A N3 0.74(13) 2.42(13) 3.021(8) 139(13) 2_776
N2 H2A O2 0.88(7) 2.18(6) 2.924(5) 143(5) .
N1 H1 O3 0.92(6) 2.38(6) 3.126(5) 138(5) 1_455

loop_
_geom_torsion_atom_site_label_1
_geom_torsion_atom_site_label_2
_geom_torsion_atom_site_label_3
_geom_torsion_atom_site_label_4
_geom_torsion
N1 C1 C2 C3 179.8(4)
C6 C1 C2 C3 0.4(6)
C1 C2 C3 C4 0.8(7)
C2 C3 C4 C5 -0.9(7)
C3 C4 C5 C10 -179.7(4)
C3 C4 C5 C6 -0.3(6)
C4 C5 C6 C1 1.5(6)
C10 C5 C6 C1 -179.1(4)
C4 C5 C6 C7 -178.4(4)
C10 C5 C6 C7 1.0(6)
C2 C1 C6 C5 -1.6(6)
N1 C1 C6 C5 179.0(4)
C2 C1 C6 C7 178.3(4)
N1 C1 C6 C7 -1.1(6)
C5 C6 C7 C8 0.5(6)
C1 C6 C7 C8 -179.4(4)
C5 C6 C7 N2 -178.7(4)
C1 C6 C7 N2 1.4(6)
N2 C7 C8 C9 177.9(4)
C6 C7 C8 C9 -1.3(7)
C7 C8 C9 C10 0.6(7)
C8 C9 C10 C5 1.0(7)
C4 C5 C10 C9 177.6(4)
C6 C5 C10 C9 -1.8(7)
N2 B1 C11 C14 -174.3(4)
N1 B1 C11 C14 7.8(6)
N2 B1 C11 C12 -52.3(5)
N1 B1 C11 C12 129.8(4)
C14 C11 C12 N3 -16.8(4)
B1 C11 C12 N3 -145.6(4)
C14 C11 C12 C15 -137.7(4)
B1 C11 C12 C15 93.5(4)
C12 C11 C14 C17 108.5(4)
B1 C11 C14 C17 -123.5(4)
C12 C11 C14 C13 -9.8(4)
B1 C11 C14 C13 118.2(3)
N3 C13 C14 C17 -86.9(4)
C19 C13 C14 C17 38.3(5)
N3 C13 C14 C11 33.4(4)
C19 C13 C14 C11 158.6(3)
N3 C12 C15 O1 -8.0(6)
C11 C12 C15 O1 110.8(5)
N3 C12 C15 O2 171.3(3)
C11 C12 C15 O2 -69.9(5)
C11 C14 C17 O3 -30.8(6)
C13 C14 C17 O3 83.9(5)
C11 C14 C17 O4 151.2(3)
C13 C14 C17 O4 -94.1(4)
N3 C13 C19 C20 11.1(6)
C14 C13 C19 C20 -107.6(5)
N3 C13 C19 C24 -170.2(4)
C14 C13 C19 C24 71.0(5)
C24 C19 C20 C21 -1.6(7)
C13 C19 C20 C21 177.0(4)
C19 C20 C21 C22 0.4(7)
C20 C21 C22 C23 0.7(7)
C21 C22 C23 C24 -0.5(7)
C22 C23 C24 C19 -0.7(7)
C20 C19 C24 C23 1.8(6)
C13 C19 C24 C23 -176.9(4)
C2 C1 N1 B1 -178.8(4)
C6 C1 N1 B1 0.5(6)
N2 B1 N1 C1 -0.3(6)
C11 B1 N1 C1 177.8(3)
C8 C7 N2 B1 179.6(4)
C6 C7 N2 B1 -1.2(6)
N1 B1 N2 C7 0.6(6)
C11 B1 N2 C7 -177.5(4)
C19 C13 N3 C12 -170.6(3)
C14 C13 N3 C12 -45.3(4)
C15 C12 N3 C13 163.5(3)
C11 C12 N3 C13 39.4(4)
O1 C15 O2 C16 4.9(6)
C12 C15 O2 C16 -174.4(4)
O3 C17 O4 C18 -4.9(6)
C14 C17 O4 C18 173.1(4)
